data_1507896
loop_
_publ_author_name
'Wang, Yan'
'Dong Yanjie'
'Liu, Guangxiang'
'Wang Suna'
'Chen, Youcun'

_publ_section_title
;
 A new dysprosium(III) complex based on novel pyridyl-carboxylate ligand:
 Hydrothermal synthesis, crystal structures and distinctive new topology
;
_journal_name_full
;
Inorganica Chimica Acta
;
_journal_page_first 10
_journal_page_last 14
_journal_paper_doi 10.1016/j.ica.2012.05.004
_journal_volume 391
_journal_year 2012
_chemical_formula_sum 'C28 H25 Dy N4 O10'
_chemical_formula_weight 740.02
_space_group_IT_number 2
_symmetry_cell_setting triclinic
_symmetry_space_group_name_Hall '-P 1'
_symmetry_space_group_name_H-M 'P -1'
_atom_sites_solution_hydrogens geom
_atom_sites_solution_primary direct
_atom_sites_solution_secondary difmap
_cell_angle_alpha 70.843(2)
_cell_angle_beta 80.001(2)
_cell_angle_gamma 83.8330(10)
_cell_formula_units_Z 2
_cell_length_a 10.1677(16)
_cell_length_b 10.8380(16)
_cell_length_c 12.8914(19)
_cell_measurement_reflns_used 9428
_cell_measurement_temperature 293(2)
_cell_measurement_theta_max 27.52
_cell_measurement_theta_min 2.45
_cell_volume 1319.6(3)
_computing_cell_refinement 'Bruker Smart'
_computing_data_collection 'Bruker Smart'
_computing_data_reduction 'Bruker Saint'
_computing_structure_refinement 'SHELXL-97 (Sheldrick, 1997)'
_computing_structure_solution 'SHELXS-97 (Sheldrick, 1990)'
_diffrn_ambient_temperature 293(2)
_diffrn_measured_fraction_theta_full 0.979
_diffrn_measured_fraction_theta_max 0.979
_diffrn_measurement_device_type 'Bruker Smart Apex CCD'
_diffrn_measurement_method 'phi and omega scans'
_diffrn_radiation_monochromator graphite
_diffrn_radiation_source 'fine-focus sealed tube'
_diffrn_radiation_type MoK\a
_diffrn_radiation_wavelength 0.71073
_diffrn_reflns_av_R_equivalents 0.0285
_diffrn_reflns_av_sigmaI/netI 0.0420
_diffrn_reflns_limit_h_max 11
_diffrn_reflns_limit_h_min -12
_diffrn_reflns_limit_k_max 13
_diffrn_reflns_limit_k_min -13
_diffrn_reflns_limit_l_max 16
_diffrn_reflns_limit_l_min -16
_diffrn_reflns_number 10367
_diffrn_reflns_theta_full 26.50
_diffrn_reflns_theta_max 26.50
_diffrn_reflns_theta_min 1.69
_exptl_absorpt_coefficient_mu 2.901
_exptl_absorpt_correction_T_max 0.7602
_exptl_absorpt_correction_T_min 0.6701
_exptl_absorpt_correction_type multi-scan
_exptl_absorpt_process_details 'SADABS, Bruker (2001)'
_exptl_crystal_colour colorless
_exptl_crystal_density_diffrn 1.862
_exptl_crystal_density_method 'not measured'
_exptl_crystal_description block
_exptl_crystal_F_000 734
_exptl_crystal_size_max 0.15
_exptl_crystal_size_mid 0.10
_exptl_crystal_size_min 0.10
_refine_diff_density_max 2.924
_refine_diff_density_min -1.571
_refine_diff_density_rms 0.198
_refine_ls_extinction_method none
_refine_ls_goodness_of_fit_ref 1.042
_refine_ls_hydrogen_treatment constr
_refine_ls_matrix_type full
_refine_ls_number_parameters 376
_refine_ls_number_reflns 5374
_refine_ls_number_restraints 0
_refine_ls_restrained_S_all 1.042
_refine_ls_R_factor_all 0.0455
_refine_ls_R_factor_gt 0.0428
_refine_ls_shift/su_max 0.001
_refine_ls_shift/su_mean 0.000
_refine_ls_structure_factor_coef Fsqd
_refine_ls_weighting_details 'calc w=1/[\s^2^(Fo^2^)+(0.1200P)^2^+0.7270P] where P=(Fo^2^+2Fc^2^)/3'
_refine_ls_weighting_scheme calc
_refine_ls_wR_factor_gt 0.1383
_refine_ls_wR_factor_ref 0.1433
_reflns_number_gt 5022
_reflns_number_total 5374
_reflns_threshold_expression >2sigma(I)
_cod_data_source_file ICA.cif
_cod_data_source_block aa
_cod_depositor_comments
;
The following automatic conversions were performed:

'_symmetry_cell_setting' value 'Triclinic' changed to 'triclinic'
according to the built-in table from CIF Core dictionary named
'cif_core.dic' version 2.4.1 from 2010-06-29.

Automatic conversion script
Id: cif_fix_values 1715 2011-07-08 13:25:40Z adriana 
;
_cod_database_code 1507896

loop_
_symmetry_equiv_pos_as_xyz
'x, y, z'
'-x, -y, -z'

loop_
_atom_site_label
_atom_site_type_symbol
_atom_site_fract_x
_atom_site_fract_y
_atom_site_fract_z
_atom_site_U_iso_or_equiv
_atom_site_adp_type
_atom_site_occupancy
_atom_site_symmetry_multiplicity
_atom_site_calc_flag
_atom_site_refinement_flags
Dy1 Dy 0.049464(19) 0.390074(19) 0.328114(15) 0.01760(13) Uani 1 1 d .
O1 O 0.2150(4) 0.5045(4) 0.1818(3) 0.0277(8) Uani 1 1 d .
O2 O 0.2882(5) 0.3787(5) 0.3348(4) 0.0401(12) Uani 1 1 d .
H2A H 0.3520 0.3253 0.3453 0.060 Uiso 1 1 calc R
O3 O 0.8129(6) 0.3552(8) 0.3220(6) 0.074(2) Uani 1 1 d .
O4 O 0.9134(5) 0.5108(6) 0.1948(5) 0.071(2) Uani 1 1 d .
O5 O 0.1011(6) 0.2658(4) 0.1986(4) 0.0413(12) Uani 1 1 d .
O6 O 0.0758(6) 0.1565(4) 0.3753(4) 0.0376(11) Uani 1 1 d .
O7 O 0.0145(6) -0.3193(4) 0.4869(3) 0.0491(14) Uani 1 1 d .
O8 O 0.0462(10) -0.4204(6) 0.3633(5) 0.089(3) Uani 1 1 d .
C1 C 0.4479(5) 0.5069(6) 0.1872(5) 0.0282(12) Uani 1 1 d .
C2 C 0.5606(6) 0.4547(6) 0.2397(5) 0.0322(12) Uani 1 1 d .
H2 H 0.5520 0.3895 0.3082 0.039 Uiso 1 1 calc R
C3 C 0.6826(5) 0.5009(6) 0.1888(5) 0.0294(12) Uani 1 1 d .
C4 C 0.6968(6) 0.5984(7) 0.0867(5) 0.0350(13) Uani 1 1 d .
H4 H 0.7811 0.6286 0.0538 0.042 Uiso 1 1 calc R
C5 C 0.5857(6) 0.6523(6) 0.0323(5) 0.0318(12) Uani 1 1 d .
C6 C 0.4606(6) 0.6026(6) 0.0839(5) 0.0285(12) Uani 1 1 d .
H6 H 0.3857 0.6339 0.0487 0.034 Uiso 1 1 calc R
C7 C 0.3102(5) 0.4609(5) 0.2362(5) 0.0249(11) Uani 1 1 d .
C8 C 0.8084(5) 0.4521(6) 0.2409(5) 0.0298(12) Uani 1 1 d .
C9 C 0.4954(7) 0.8162(8) -0.1259(6) 0.0425(16) Uani 1 1 d .
H9A H 0.4188 0.8306 -0.0739 0.051 Uiso 1 1 calc R
H9B H 0.4702 0.7587 -0.1622 0.051 Uiso 1 1 calc R
C10 C 0.5328(6) 0.9447(7) -0.2113(5) 0.0333(13) Uani 1 1 d .
C11 C 0.5570(7) 0.9601(7) -0.3238(5) 0.0395(14) Uani 1 1 d .
H11 H 0.5531 0.8864 -0.3448 0.047 Uiso 1 1 calc R
C12 C 0.5931(9) 1.1767(9) -0.3699(9) 0.063(2) Uani 1 1 d .
H12 H 0.6133 1.2562 -0.4241 0.076 Uiso 1 1 calc R
C13 C 0.5735(8) 1.1737(8) -0.2640(8) 0.055(2) Uani 1 1 d .
H13 H 0.5792 1.2486 -0.2453 0.067 Uiso 1 1 calc R
C14 C 0.5444(7) 1.0553(8) -0.1828(7) 0.0455(17) Uani 1 1 d .
H14 H 0.5326 1.0500 -0.1083 0.055 Uiso 1 1 calc R
C15 C 0.1059(5) 0.0339(5) 0.2489(4) 0.0230(10) Uani 1 1 d .
C16 C 0.0848(6) -0.0829(5) 0.3324(4) 0.0240(11) Uani 1 1 d .
H16 H 0.0712 -0.0867 0.4066 0.029 Uiso 1 1 calc R
C17 C 0.0844(6) -0.1970(5) 0.3020(4) 0.0241(10) Uani 1 1 d .
C18 C 0.1138(5) -0.1924(5) 0.1924(4) 0.0230(10) Uani 1 1 d .
H18 H 0.1150 -0.2688 0.1741 0.028 Uiso 1 1 calc R
C19 C 0.1421(5) -0.0741(5) 0.1083(5) 0.0246(11) Uani 1 1 d .
C20 C 0.1351(5) 0.0402(5) 0.1370(4) 0.0230(10) Uani 1 1 d .
H20 H 0.1498 0.1203 0.0820 0.028 Uiso 1 1 calc R
C21 C 0.0939(5) 0.1582(6) 0.2762(5) 0.0226(11) Uani 1 1 d .
C22 C 0.0478(7) -0.3221(6) 0.3918(5) 0.0328(13) Uani 1 1 d .
C23 C 0.1900(6) 0.0516(6) -0.0890(5) 0.0289(12) Uani 1 1 d .
H23A H 0.2638 0.0949 -0.0797 0.035 Uiso 1 1 calc R
H23B H 0.1093 0.1063 -0.0811 0.035 Uiso 1 1 calc R
C24 C 0.2138(6) 0.0416(7) -0.2042(5) 0.0358(14) Uani 1 1 d .
C25 C 0.2086(6) -0.0740(8) -0.2282(6) 0.0433(17) Uani 1 1 d .
H25 H 0.1949 -0.1509 -0.1692 0.052 Uiso 1 1 calc R
C26 C 0.2460(9) 0.0296(9) -0.4168(9) 0.062 Uani 1 1 d .
H26 H 0.2561 0.0255 -0.4887 0.075 Uiso 1 1 calc R
C27 C 0.2555(8) 0.1396(8) -0.4032(9) 0.056 Uani 1 1 d .
H27 H 0.2734 0.2128 -0.4651 0.067 Uiso 1 1 calc R
C28 C 0.2388(8) 0.1529(10) -0.2933(6) 0.056(2) Uani 1 1 d .
H28 H 0.2449 0.2332 -0.2834 0.067 Uiso 1 1 calc R
N1 N 0.6053(5) 0.7548(6) -0.0664(5) 0.0463(15) Uani 1 1 d .
H1 H 0.6847 0.7812 -0.0926 0.056 Uiso 1 1 d R
N2 N 0.5855(8) 1.0720(8) -0.4044(6) 0.0612(19) Uani 1 1 d .
N3 N 0.1765(6) -0.0730(5) -0.0012(4) 0.0300(11) Uani 1 1 d .
H3 H 0.1890 -0.1449 -0.0170 0.036 Uiso 1 1 d R
N4 N 0.2221(7) -0.0809(10) -0.3311(6) 0.068(2) Uani 1 1 d .
O1W O 0.9112(9) 0.3203(7) 0.0230(5) 0.081(2) Uani 1 1 d .
H1WA H 0.9549 0.3660 -0.0374 0.097 Uiso 1 1 d R
H1WB H 0.9602 0.3030 0.0737 0.097 Uiso 1 1 d R
O2W O 0.6358(11) 0.5384(12) 0.4859(8) 0.126(4) Uani 1 1 d .
H2WA H 0.6721 0.5539 0.5347 0.151 Uiso 1 1 d R
H2WB H 0.6913 0.4931 0.4539 0.151 Uiso 1 1 d R

loop_
_atom_site_aniso_label
_atom_site_aniso_U_11
_atom_site_aniso_U_22
_atom_site_aniso_U_33
_atom_site_aniso_U_23
_atom_site_aniso_U_13
_atom_site_aniso_U_12
Dy1 0.02092(18) 0.01492(18) 0.01743(17) -0.00531(11) -0.00213(11) -0.00353(11)
O1 0.0190(17) 0.029(2) 0.034(2) -0.0066(17) -0.0058(15) -0.0042(15)
O2 0.023(2) 0.047(3) 0.037(2) 0.007(2) -0.0079(18) -0.0076(19)
O3 0.032(3) 0.099(6) 0.059(4) 0.030(4) -0.022(3) -0.024(3)
O4 0.022(2) 0.078(4) 0.079(4) 0.033(3) -0.026(2) -0.014(2)
O5 0.076(3) 0.022(2) 0.027(2) -0.0103(19) 0.001(2) -0.010(2)
O6 0.071(3) 0.021(2) 0.023(2) -0.0087(17) -0.008(2) -0.008(2)
O7 0.106(4) 0.020(2) 0.019(2) -0.0072(17) 0.007(2) -0.018(2)
O8 0.202(9) 0.023(3) 0.036(3) -0.017(2) 0.032(4) -0.035(4)
C1 0.017(2) 0.032(3) 0.038(3) -0.015(2) 0.000(2) -0.004(2)
C2 0.033(3) 0.034(3) 0.030(3) -0.007(2) -0.009(2) -0.006(2)
C3 0.018(2) 0.029(3) 0.040(3) -0.010(2) -0.004(2) -0.002(2)
C4 0.021(3) 0.038(3) 0.043(3) -0.009(3) 0.002(2) -0.010(2)
C5 0.027(3) 0.029(3) 0.035(3) -0.003(2) -0.003(2) -0.006(2)
C6 0.021(3) 0.034(3) 0.031(3) -0.009(2) -0.007(2) -0.004(2)
C7 0.021(2) 0.020(3) 0.035(3) -0.008(2) -0.005(2) -0.004(2)
C8 0.022(3) 0.031(3) 0.037(3) -0.011(3) -0.006(2) -0.002(2)
C9 0.031(3) 0.045(4) 0.047(4) -0.003(3) -0.018(3) 0.000(3)
C10 0.025(3) 0.035(3) 0.036(3) -0.006(3) -0.004(2) -0.001(2)
C11 0.038(3) 0.046(4) 0.038(3) -0.020(3) -0.001(3) -0.003(3)
C12 0.061(5) 0.043(5) 0.076(6) 0.001(4) -0.012(5) -0.017(4)
C13 0.047(4) 0.034(4) 0.090(6) -0.020(4) -0.018(4) -0.006(3)
C14 0.032(3) 0.058(5) 0.054(4) -0.021(4) -0.014(3) -0.006(3)
C15 0.028(3) 0.021(3) 0.023(3) -0.009(2) -0.006(2) -0.002(2)
C16 0.034(3) 0.020(3) 0.020(2) -0.010(2) -0.003(2) -0.002(2)
C17 0.033(3) 0.015(2) 0.023(2) -0.005(2) 0.000(2) -0.006(2)
C18 0.032(3) 0.015(2) 0.024(2) -0.010(2) -0.002(2) -0.003(2)
C19 0.029(3) 0.022(3) 0.025(3) -0.009(2) -0.008(2) -0.002(2)
C20 0.025(2) 0.018(3) 0.024(3) -0.003(2) -0.005(2) -0.004(2)
C21 0.027(3) 0.022(3) 0.020(2) -0.008(2) -0.002(2) -0.005(2)
C22 0.052(4) 0.015(3) 0.028(3) -0.006(2) 0.005(3) -0.006(2)
C23 0.030(3) 0.029(3) 0.027(3) -0.006(2) -0.005(2) -0.003(2)
C24 0.026(3) 0.053(4) 0.024(3) -0.008(3) -0.001(2) 0.003(3)
C25 0.033(3) 0.075(5) 0.033(3) -0.034(3) -0.001(3) -0.003(3)
C26 0.052 0.051 0.073 -0.002 -0.008 -0.017
C27 0.046 0.032 0.095 -0.025 -0.014 -0.006
C28 0.049(4) 0.066(6) 0.033(4) 0.005(4) 0.002(3) -0.001(4)
N1 0.024(2) 0.050(4) 0.043(3) 0.013(3) -0.003(2) -0.001(2)
N2 0.066(5) 0.057(5) 0.048(4) -0.002(3) 0.001(3) -0.011(4)
N3 0.040(3) 0.025(3) 0.024(2) -0.007(2) 0.000(2) -0.007(2)
N4 0.051(4) 0.113(7) 0.047(4) -0.039(4) 0.002(3) -0.006(4)
O1W 0.147(7) 0.062(4) 0.040(3) -0.011(3) -0.020(4) -0.037(4)
O2W 0.132(9) 0.167(11) 0.102(7) -0.064(7) -0.047(6) 0.009(8)

loop_
_atom_type_symbol
_atom_type_description
_atom_type_scat_dispersion_real
_atom_type_scat_dispersion_imag
_atom_type_scat_source
C C 0.0033 0.0016 'International Tables Vol C Tables 4.2.6.8 and 6.1.1.4'
H H 0.0000 0.0000 'International Tables Vol C Tables 4.2.6.8 and 6.1.1.4'
Dy Dy -0.1892 4.4098 'International Tables Vol C Tables 4.2.6.8 and 6.1.1.4'
N N 0.0061 0.0033 'International Tables Vol C Tables 4.2.6.8 and 6.1.1.4'
O O 0.0106 0.0060 'International Tables Vol C Tables 4.2.6.8 and 6.1.1.4'

loop_
_geom_angle_atom_site_label_1
_geom_angle_atom_site_label_2
_geom_angle_atom_site_label_3
_geom_angle
_geom_angle_site_symmetry_1
_geom_angle_site_symmetry_3
O8 Dy1 O7 80.71(18) 1_565 2_556
O8 Dy1 O4 83.7(3) 1_565 1_455
O7 Dy1 O4 125.8(2) 2_556 1_455
O8 Dy1 O1 78.6(2) 1_565 .
O7 Dy1 O1 144.94(18) 2_556 .
O4 Dy1 O1 79.48(16) 1_455 .
O8 Dy1 O6 153.7(2) 1_565 .
O7 Dy1 O6 76.28(16) 2_556 .
O4 Dy1 O6 120.3(2) 1_455 .
O1 Dy1 O6 114.18(16) . .
O8 Dy1 O5 149.66(18) 1_565 .
O7 Dy1 O5 129.37(15) 2_556 .
O4 Dy1 O5 80.5(2) 1_455 .
O1 Dy1 O5 73.18(15) . .
O6 Dy1 O5 53.67(15) . .
O8 Dy1 O2 85.0(3) 1_565 .
O7 Dy1 O2 96.2(2) 2_556 .
O4 Dy1 O2 133.58(17) 1_455 .
O1 Dy1 O2 54.15(15) . .
O6 Dy1 O2 84.92(19) . .
O5 Dy1 O2 87.3(2) . .
O8 Dy1 O3 106.2(3) 1_565 1_455
O7 Dy1 O3 83.6(2) 2_556 1_455
O4 Dy1 O3 52.12(18) 1_455 1_455
O1 Dy1 O3 129.40(17) . 1_455
O6 Dy1 O3 83.9(2) . 1_455
O5 Dy1 O3 84.0(2) . 1_455
O2 Dy1 O3 168.5(2) . 1_455
O8 Dy1 C8 94.0(3) 1_565 1_455
O7 Dy1 C8 104.0(2) 2_556 1_455
O4 Dy1 C8 26.43(18) 1_455 1_455
O1 Dy1 C8 105.36(15) . 1_455
O6 Dy1 C8 103.77(18) . 1_455
O5 Dy1 C8 83.11(18) . 1_455
O2 Dy1 C8 159.32(18) . 1_455
O3 Dy1 C8 25.79(19) 1_455 1_455
C7 O1 Dy1 94.4(3) . .
C7 O2 Dy1 91.8(3) . .
C7 O2 H2A 109.5 . .
Dy1 O2 H2A 140.7 . .
C8 O3 Dy1 91.3(4) . 1_655
C8 O4 Dy1 97.0(4) . 1_655
C21 O5 Dy1 92.2(3) . .
C21 O6 Dy1 93.8(4) . .
C22 O7 Dy1 159.7(4) . 2_556
C22 O8 Dy1 174.2(6) . 1_545
C6 C1 C2 120.6(5) . .
C6 C1 C7 116.6(5) . .
C2 C1 C7 122.8(5) . .
C3 C2 C1 119.1(6) . .
C3 C2 H2 120.5 . .
C1 C2 H2 120.5 . .
C2 C3 C4 121.1(5) . .
C2 C3 C8 122.4(6) . .
C4 C3 C8 116.5(5) . .
C3 C4 C5 121.0(5) . .
C3 C4 H4 119.5 . .
C5 C4 H4 119.5 . .
N1 C5 C6 124.1(5) . .
N1 C5 C4 118.1(5) . .
C6 C5 C4 117.7(5) . .
C1 C6 C5 120.5(5) . .
C1 C6 H6 119.8 . .
C5 C6 H6 119.8 . .
O1 C7 O2 119.6(5) . .
O1 C7 C1 119.9(5) . .
O2 C7 C1 120.5(5) . .
O3 C8 O4 119.2(6) . .
O3 C8 C3 122.7(6) . .
O4 C8 C3 118.0(5) . .
O3 C8 Dy1 63.0(4) . 1_655
O4 C8 Dy1 56.6(3) . 1_655
C3 C8 Dy1 173.7(4) . 1_655
N1 C9 C10 111.1(5) . .
N1 C9 H9A 109.4 . .
C10 C9 H9A 109.4 . .
N1 C9 H9B 109.4 . .
C10 C9 H9B 109.4 . .
H9A C9 H9B 108.0 . .
C11 C10 C14 115.8(7) . .
C11 C10 C9 121.9(7) . .
C14 C10 C9 122.3(7) . .
N2 C11 C10 125.3(7) . .
N2 C11 H11 117.4 . .
C10 C11 H11 117.4 . .
C13 C12 N2 124.8(8) . .
C13 C12 H12 117.6 . .
N2 C12 H12 117.6 . .
C12 C13 C14 117.9(8) . .
C12 C13 H13 121.0 . .
C14 C13 H13 121.0 . .
C10 C14 C13 120.8(7) . .
C10 C14 H14 119.6 . .
C13 C14 H14 119.6 . .
C16 C15 C20 121.7(5) . .
C16 C15 C21 119.9(5) . .
C20 C15 C21 118.4(5) . .
C15 C16 C17 118.0(5) . .
C15 C16 H16 121.0 . .
C17 C16 H16 121.0 . .
C18 C17 C16 120.8(5) . .
C18 C17 C22 120.9(5) . .
C16 C17 C22 118.2(5) . .
C17 C18 C19 120.7(5) . .
C17 C18 H18 119.6 . .
C19 C18 H18 119.6 . .
N3 C19 C20 121.6(5) . .
N3 C19 C18 119.6(5) . .
C20 C19 C18 118.8(5) . .
C19 C20 C15 119.8(5) . .
C19 C20 H20 120.1 . .
C15 C20 H20 120.1 . .
O6 C21 O5 120.1(5) . .
O6 C21 C15 120.4(5) . .
O5 C21 C15 119.5(5) . .
O7 C22 O8 124.3(6) . .
O7 C22 C17 118.4(5) . .
O8 C22 C17 117.2(5) . .
N3 C23 C24 114.4(5) . .
N3 C23 H23A 108.7 . .
C24 C23 H23A 108.7 . .
N3 C23 H23B 108.7 . .
C24 C23 H23B 108.7 . .
H23A C23 H23B 107.6 . .
C28 C24 C25 116.8(7) . .
C28 C24 C23 119.0(7) . .
C25 C24 C23 124.2(6) . .
N4 C25 C24 123.8(8) . .
N4 C25 H25 118.1 . .
C24 C25 H25 118.1 . .
C27 C26 N4 122.6(11) . .
C27 C26 H26 118.7 . .
N4 C26 H26 118.7 . .
C26 C27 C28 121.4(9) . .
C26 C27 H27 119.3 . .
C28 C27 H27 119.3 . .
C24 C28 C27 117.1(9) . .
C24 C28 H28 121.4 . .
C27 C28 H28 121.4 . .
C5 N1 C9 121.2(6) . .
C5 N1 H1 119.1 . .
C9 N1 H1 119.7 . .
C11 N2 C12 115.5(7) . .
C19 N3 C23 119.1(5) . .
C19 N3 H3 120.7 . .
C23 N3 H3 120.2 . .
C25 N4 C26 118.2(9) . .
H1WA O1W H1WB 108.3 . .
H2WA O2W H2WB 108.8 . .

loop_
_geom_bond_atom_site_label_1
_geom_bond_atom_site_label_2
_geom_bond_distance
_geom_bond_site_symmetry_2
Dy1 O8 2.240(5) 1_565
Dy1 O7 2.251(4) 2_556
Dy1 O4 2.354(5) 1_455
Dy1 O1 2.395(4) .
Dy1 O6 2.399(5) .
Dy1 O5 2.429(4) .
Dy1 O2 2.432(5) .
Dy1 O3 2.493(5) 1_455
Dy1 C8 2.798(6) 1_455
O1 C7 1.254(7) .
O2 C7 1.288(7) .
O2 H2A 0.8200 .
O3 C8 1.218(9) .
O3 Dy1 2.493(5) 1_655
O4 C8 1.255(8) .
O4 Dy1 2.354(5) 1_655
O5 C21 1.262(7) .
O6 C21 1.253(7) .
O7 C22 1.223(7) .
O7 Dy1 2.251(4) 2_556
O8 C22 1.238(8) .
O8 Dy1 2.240(5) 1_545
C1 C6 1.389(9) .
C1 C2 1.402(8) .
C1 C7 1.499(7) .
C2 C3 1.362(8) .
C2 H2 0.9300 .
C3 C4 1.387(9) .
C3 C8 1.512(8) .
C4 C5 1.405(8) .
C4 H4 0.9300 .
C5 N1 1.386(8) .
C5 C6 1.403(8) .
C6 H6 0.9300 .
C8 Dy1 2.798(6) 1_655
C9 N1 1.444(8) .
C9 C10 1.502(10) .
C9 H9A 0.9700 .
C9 H9B 0.9700 .
C10 C11 1.384(9) .
C10 C14 1.386(10) .
C11 N2 1.335(10) .
C11 H11 0.9300 .
C12 C13 1.335(14) .
C12 N2 1.361(13) .
C12 H12 0.9300 .
C13 C14 1.387(11) .
C13 H13 0.9300 .
C14 H14 0.9300 .
C15 C16 1.375(8) .
C15 C20 1.401(7) .
C15 C21 1.488(8) .
C16 C17 1.415(7) .
C16 H16 0.9300 .
C17 C18 1.378(7) .
C17 C22 1.498(7) .
C18 C19 1.401(7) .
C18 H18 0.9300 .
C19 N3 1.389(7) .
C19 C20 1.397(8) .
C20 H20 0.9300 .
C23 N3 1.452(8) .
C23 C24 1.501(8) .
C23 H23A 0.9700 .
C23 H23B 0.9700 .
C24 C28 1.376(10) .
C24 C25 1.394(11) .
C25 N4 1.334(9) .
C25 H25 0.9300 .
C26 C27 1.276(12) .
C26 N4 1.347(12) .
C26 H26 0.9300 .
C27 C28 1.450(13) .
C27 H27 0.9300 .
C28 H28 0.9300 .
N1 H1 0.8599 .
N3 H3 0.8601 .
O1W H1WA 0.8499 .
O1W H1WB 0.8500 .
O2W H2WA 0.8500 .
O2W H2WB 0.8500 .

loop_
_geom_torsion_atom_site_label_1
_geom_torsion_atom_site_label_2
_geom_torsion_atom_site_label_3
_geom_torsion_atom_site_label_4
_geom_torsion
_geom_torsion_site_symmetry_1
_geom_torsion_site_symmetry_4
O8 Dy1 O1 C7 90.8(4) 1_565 .
O7 Dy1 O1 C7 35.8(5) 2_556 .
O4 Dy1 O1 C7 176.4(4) 1_455 .
O6 Dy1 O1 C7 -65.0(4) . .
O5 Dy1 O1 C7 -100.5(3) . .
O2 Dy1 O1 C7 -1.3(3) . .
O3 Dy1 O1 C7 -167.5(4) 1_455 .
C8 Dy1 O1 C7 -178.2(3) 1_455 .
O8 Dy1 O2 C7 -78.2(4) 1_565 .
O7 Dy1 O2 C7 -158.3(4) 2_556 .
O4 Dy1 O2 C7 -1.8(6) 1_455 .
O1 Dy1 O2 C7 1.3(3) . .
O6 Dy1 O2 C7 126.1(4) . .
O5 Dy1 O2 C7 72.4(4) . .
O3 Dy1 O2 C7 113.4(8) 1_455 .
C8 Dy1 O2 C7 9.9(8) 1_455 .
O8 Dy1 O5 C21 163.8(6) 1_565 .
O7 Dy1 O5 C21 -7.6(5) 2_556 .
O4 Dy1 O5 C21 -136.7(4) 1_455 .
O1 Dy1 O5 C21 141.5(4) . .
O6 Dy1 O5 C21 2.6(3) . .
O2 Dy1 O5 C21 88.3(4) . .
O3 Dy1 O5 C21 -84.2(4) 1_455 .
C8 Dy1 O5 C21 -110.1(4) 1_455 .
O8 Dy1 O6 C21 -161.1(6) 1_565 .
O7 Dy1 O6 C21 169.2(4) 2_556 .
O4 Dy1 O6 C21 45.5(5) 1_455 .
O1 Dy1 O6 C21 -46.3(4) . .
O5 Dy1 O6 C21 -2.7(4) . .
O2 Dy1 O6 C21 -93.1(4) . .
O3 Dy1 O6 C21 84.4(4) 1_455 .
C8 Dy1 O6 C21 67.9(4) 1_455 .
C6 C1 C2 C3 1.2(9) . .
C7 C1 C2 C3 179.1(5) . .
C1 C2 C3 C4 0.2(9) . .
C1 C2 C3 C8 178.6(5) . .
C2 C3 C4 C5 -0.3(10) . .
C8 C3 C4 C5 -178.7(6) . .
C3 C4 C5 N1 176.3(6) . .
C3 C4 C5 C6 -1.0(10) . .
C2 C1 C6 C5 -2.6(9) . .
C7 C1 C6 C5 179.4(5) . .
N1 C5 C6 C1 -174.7(7) . .
C4 C5 C6 C1 2.4(10) . .
Dy1 O1 C7 O2 2.3(6) . .
Dy1 O1 C7 C1 -176.3(4) . .
Dy1 O2 C7 O1 -2.3(6) . .
Dy1 O2 C7 C1 176.3(5) . .
C6 C1 C7 O1 3.1(8) . .
C2 C1 C7 O1 -174.8(5) . .
C6 C1 C7 O2 -175.5(6) . .
C2 C1 C7 O2 6.6(9) . .
Dy1 O3 C8 O4 6.8(8) 1_655 .
Dy1 O3 C8 C3 -176.8(5) 1_655 .
Dy1 O4 C8 O3 -7.2(9) 1_655 .
Dy1 O4 C8 C3 176.2(5) 1_655 .
C2 C3 C8 O3 12.0(11) . .
C4 C3 C8 O3 -169.6(8) . .
C2 C3 C8 O4 -171.5(7) . .
C4 C3 C8 O4 6.9(9) . .
C2 C3 C8 Dy1 -141(4) . 1_655
C4 C3 C8 Dy1 37(4) . 1_655
N1 C9 C10 C11 106.7(7) . .
N1 C9 C10 C14 -73.7(9) . .
C14 C10 C11 N2 -2.3(10) . .
C9 C10 C11 N2 177.3(7) . .
N2 C12 C13 C14 0.5(14) . .
C11 C10 C14 C13 2.4(10) . .
C9 C10 C14 C13 -177.2(6) . .
C12 C13 C14 C10 -1.6(11) . .
C20 C15 C16 C17 -4.2(8) . .
C21 C15 C16 C17 174.0(5) . .
C15 C16 C17 C18 4.6(8) . .
C15 C16 C17 C22 -173.9(5) . .
C16 C17 C18 C19 -1.4(8) . .
C22 C17 C18 C19 177.1(5) . .
C17 C18 C19 N3 177.5(5) . .
C17 C18 C19 C20 -2.3(8) . .
N3 C19 C20 C15 -177.1(5) . .
C18 C19 C20 C15 2.7(8) . .
C16 C15 C20 C19 0.6(8) . .
C21 C15 C20 C19 -177.6(5) . .
Dy1 O6 C21 O5 4.8(6) . .
Dy1 O6 C21 C15 -174.6(4) . .
Dy1 O5 C21 O6 -4.7(6) . .
Dy1 O5 C21 C15 174.7(4) . .
C16 C15 C21 O6 6.0(8) . .
C20 C15 C21 O6 -175.8(5) . .
C16 C15 C21 O5 -173.4(5) . .
C20 C15 C21 O5 4.8(8) . .
Dy1 O7 C22 O8 7(2) 2_556 .
Dy1 O7 C22 C17 -177.1(13) 2_556 .
Dy1 O8 C22 O7 -36(8) 1_545 .
Dy1 O8 C22 C17 148(7) 1_545 .
C18 C17 C22 O7 -175.5(6) . .
C16 C17 C22 O7 3.0(9) . .
C18 C17 C22 O8 0.5(10) . .
C16 C17 C22 O8 179.0(8) . .
N3 C23 C24 C28 -174.8(6) . .
N3 C23 C24 C25 7.1(9) . .
C28 C24 C25 N4 -2.2(10) . .
C23 C24 C25 N4 175.9(6) . .
N4 C26 C27 C28 -0.9(14) . .
C25 C24 C28 C27 0.9(10) . .
C23 C24 C28 C27 -177.4(6) . .
C26 C27 C28 C24 0.6(12) . .
C6 C5 N1 C9 -1.9(12) . .
C4 C5 N1 C9 -179.0(7) . .
C10 C9 N1 C5 164.8(7) . .
C10 C11 N2 C12 1.3(12) . .
C13 C12 N2 C11 -0.4(14) . .
C20 C19 N3 C23 -7.5(8) . .
C18 C19 N3 C23 172.7(5) . .
C24 C23 N3 C19 -174.1(5) . .
C24 C25 N4 C26 2.0(11) . .
C27 C26 N4 C25 -0.4(13) . .
